data_7130675
loop_
_publ_author_name
'Sharma, Deepti'
'Benny, Annabel'
'Gupta, Radhika'
'Jemmis, Eluvathingal D.'
'Venugopal, Ajay'

_publ_section_title
;
 Crystallographic evidence for a continuum and reversal of roles in
 primary-secondary interactions in antimony Lewis acids: applications in
 carbonyl activation.
;
_journal_issue 78
_journal_name_full 'Chemical communications (Cambridge, England)'
_journal_page_first 11009
_journal_page_last 11012
_journal_paper_doi 10.1039/d2cc04027a
_journal_volume 58
_journal_year 2022
_chemical_formula_moiety 'C18 H23 Cl N Sb'
_chemical_formula_sum 'C18 H23 Cl N Sb'
_chemical_formula_weight 410.57
_space_group_crystal_system monoclinic
_space_group_IT_number 14
_space_group_name_Hall '-P 2yn'
_space_group_name_H-M_alt 'P 1 21/n 1'
_atom_sites_solution_hydrogens geom
_audit_creation_method SHELXL-2018/3
_audit_update_record
;
2022-08-23 deposited with the CCDC.	2022-09-05 downloaded from the CCDC.
;
_cell_angle_alpha 90
_cell_angle_beta 99.156(6)
_cell_angle_gamma 90
_cell_formula_units_Z 4
_cell_length_a 8.7795(16)
_cell_length_b 9.5084(15)
_cell_length_c 20.932(4)
_cell_measurement_reflns_used 9942
_cell_measurement_temperature 140(2)
_cell_measurement_theta_max 28.30
_cell_measurement_theta_min 2.36
_cell_volume 1725.1(5)
_computing_cell_refinement 'APEX3/SAINT (Bruker, 2016)'
_computing_data_collection 'APEX3 (Bruker, 2016)'
_computing_data_reduction 'SAINT/XPREP (Bruker, 2016)'
_computing_molecular_graphics 'ORTEP3- 2014.1(Farrugia, 1997) '
_computing_publication_material 'SHELXL-2018/3 (Sheldrick, 2018)'
_computing_structure_refinement 'SHELXL-2018/3 (Sheldrick, 2018)'
_computing_structure_solution 'SHELXT 2018/2 (Sheldrick, 2018)'
_diffrn_ambient_temperature 140(2)
_diffrn_detector_area_resol_mean 0
_diffrn_measured_fraction_theta_full 0.999
_diffrn_measured_fraction_theta_max 0.999
_diffrn_measurement_device_type 'Bruker KAPPA APEX-II CCD'
_diffrn_measurement_method '\f and \w scans'
_diffrn_radiation_type MoK\a
_diffrn_radiation_wavelength 0.71073
_diffrn_reflns_av_R_equivalents 0.0423
_diffrn_reflns_av_unetI/netI 0.0285
_diffrn_reflns_Laue_measured_fraction_full 0.999
_diffrn_reflns_Laue_measured_fraction_max 0.999
_diffrn_reflns_limit_h_max 11
_diffrn_reflns_limit_h_min -11
_diffrn_reflns_limit_k_max 12
_diffrn_reflns_limit_k_min -12
_diffrn_reflns_limit_l_max 27
_diffrn_reflns_limit_l_min -27
_diffrn_reflns_number 31810
_diffrn_reflns_point_group_measured_fraction_full 0.999
_diffrn_reflns_point_group_measured_fraction_max 0.999
_diffrn_reflns_theta_full 25.242
_diffrn_reflns_theta_max 27.998
_diffrn_reflns_theta_min 1.971
_diffrn_source 'sealed tube'
_exptl_absorpt_coefficient_mu 1.748
_exptl_absorpt_correction_T_max 0.997
_exptl_absorpt_correction_T_min 0.994
_exptl_absorpt_correction_type multi-scan
_exptl_absorpt_process_details 'SADABS (Bruker, 2016)'
_exptl_crystal_colour colourless
_exptl_crystal_density_diffrn 1.581
_exptl_crystal_density_meas 1.580
_exptl_crystal_density_method none
_exptl_crystal_description block
_exptl_crystal_F_000 824
_exptl_crystal_size_max 0.086
_exptl_crystal_size_mid 0.068
_exptl_crystal_size_min 0.038
_refine_diff_density_max 0.760
_refine_diff_density_min -0.478
_refine_diff_density_rms 0.089
_refine_ls_extinction_method none
_refine_ls_goodness_of_fit_ref 1.045
_refine_ls_hydrogen_treatment constr
_refine_ls_matrix_type full
_refine_ls_number_parameters 195
_refine_ls_number_reflns 4165
_refine_ls_number_restraints 0
_refine_ls_restrained_S_all 1.045
_refine_ls_R_factor_all 0.0325
_refine_ls_R_factor_gt 0.0252
_refine_ls_shift/su_max 0.001
_refine_ls_shift/su_mean 0.000
_refine_ls_structure_factor_coef Fsqd
_refine_ls_weighting_details 'w=1/[\s^2^(Fo^2^)+(0.0222P)^2^+2.1361P] where P=(Fo^2^+2Fc^2^)/3'
_refine_ls_weighting_scheme calc
_refine_ls_wR_factor_gt 0.0566
_refine_ls_wR_factor_ref 0.0594
_reflns_Friedel_coverage 0.000
_reflns_number_gt 3559
_reflns_number_total 4165
_reflns_threshold_expression 'I > 2\s(I)'
_cod_data_source_file d2cc04027a2.cif
_cod_data_source_block 1A
_cod_depositor_comments 'Adding full bibliography for 7130672--7130679.cif.'
_cod_original_sg_symbol_H-M 'P 21/n'
_cod_database_code 7130675
_shelx_shelxl_version_number 2018/3
_shelx_space_group_comment
;
The symmetry employed for this shelxl refinement is uniquely defined
by the following loop, which should always be used as a source of
symmetry information in preference to the above space-group names.
They are only intended as comments.
;
_shelx_estimated_absorpt_t_min 0.864
_shelx_estimated_absorpt_t_max 0.937

loop_
_space_group_symop_operation_xyz
'x, y, z'
'-x+1/2, y+1/2, -z+1/2'
'-x, -y, -z'
'x-1/2, -y-1/2, z-1/2'

loop_
_atom_site_label
_atom_site_type_symbol
_atom_site_fract_x
_atom_site_fract_y
_atom_site_fract_z
_atom_site_U_iso_or_equiv
_atom_site_adp_type
_atom_site_occupancy
_atom_site_site_symmetry_order
_atom_site_calc_flag
_atom_site_refinement_flags_posn
_atom_site_refinement_flags_adp
_atom_site_refinement_flags_occupancy
_atom_site_disorder_assembly
_atom_site_disorder_group
C1 C 0.4554(3) 0.2778(3) 0.34132(12) 0.0194(5) Uani 1 1 d . . . . .
C2 C 0.3403(3) 0.1927(3) 0.30780(12) 0.0222(5) Uani 1 1 d . . . . .
H2 H 0.363833 0.098962 0.297061 0.027 Uiso 1 1 calc R U . . .
C3 C 0.1915(3) 0.2440(3) 0.28999(14) 0.0276(6) Uani 1 1 d . . . . .
H3 H 0.113917 0.185339 0.266957 0.033 Uiso 1 1 calc R U . . .
C4 C 0.1557(3) 0.3797(3) 0.30560(14) 0.0313(7) Uani 1 1 d . . . . .
H4 H 0.053981 0.414596 0.293085 0.038 Uiso 1 1 calc R U . . .
C5 C 0.2687(3) 0.4650(3) 0.33961(14) 0.0299(6) Uani 1 1 d . . . . .
H5 H 0.243846 0.558194 0.350711 0.036 Uiso 1 1 calc R U . . .
C6 C 0.4185(3) 0.4147(3) 0.35755(13) 0.0227(6) Uani 1 1 d . . . . .
C7 C 0.5415(3) 0.5037(3) 0.39638(14) 0.0280(6) Uani 1 1 d . . . . .
H7A H 0.515127 0.604316 0.389358 0.034 Uiso 1 1 calc R U . . .
H7B H 0.545795 0.483009 0.442987 0.034 Uiso 1 1 calc R U . . .
C8 C 0.7019(4) 0.5438(3) 0.31441(15) 0.0312(7) Uani 1 1 d . . . . .
H8A H 0.692982 0.646014 0.318592 0.047 Uiso 1 1 calc R U . . .
H8B H 0.617548 0.509146 0.281871 0.047 Uiso 1 1 calc R U . . .
H8C H 0.800974 0.520858 0.301034 0.047 Uiso 1 1 calc R U . . .
C9 C 0.8170(4) 0.5303(3) 0.42722(16) 0.0398(8) Uani 1 1 d . . . . .
H9A H 0.801171 0.631040 0.433629 0.060 Uiso 1 1 calc R U . . .
H9B H 0.916851 0.515694 0.412972 0.060 Uiso 1 1 calc R U . . .
H9C H 0.815473 0.480271 0.468045 0.060 Uiso 1 1 calc R U . . .
C10 C 0.7571(3) 0.1935(2) 0.46158(12) 0.0174(5) Uani 1 1 d . . . . .
C11 C 0.6530(3) 0.1805(2) 0.50622(12) 0.0181(5) Uani 1 1 d . . . . .
C12 C 0.7116(3) 0.1637(3) 0.57176(12) 0.0195(5) Uani 1 1 d . . . . .
H12 H 0.641401 0.156862 0.601808 0.023 Uiso 1 1 calc R U . . .
C13 C 0.8689(3) 0.1565(2) 0.59460(12) 0.0202(5) Uani 1 1 d . . . . .
C14 C 0.9691(3) 0.1639(3) 0.54961(12) 0.0202(5) Uani 1 1 d . . . . .
H14 H 1.076809 0.154906 0.564160 0.024 Uiso 1 1 calc R U . . .
C15 C 0.9170(3) 0.1839(2) 0.48408(12) 0.0189(5) Uani 1 1 d . . . . .
C16 C 0.4797(3) 0.1771(3) 0.48693(13) 0.0225(5) Uani 1 1 d . . . . .
H16A H 0.432339 0.142177 0.523223 0.034 Uiso 1 1 calc R U . . .
H16B H 0.452477 0.114607 0.449608 0.034 Uiso 1 1 calc R U . . .
H16C H 0.441815 0.272146 0.475439 0.034 Uiso 1 1 calc R U . . .
C17 C 0.9302(3) 0.1390(3) 0.66539(13) 0.0298(6) Uani 1 1 d . . . . .
H17A H 1.019135 0.075418 0.670652 0.045 Uiso 1 1 calc R U . . .
H17B H 0.849394 0.099350 0.687372 0.045 Uiso 1 1 calc R U . . .
H17C H 0.961894 0.230751 0.684285 0.045 Uiso 1 1 calc R U . . .
C18 C 1.0377(3) 0.1949(3) 0.43994(13) 0.0240(6) Uani 1 1 d . . . . .
H18A H 1.006470 0.137084 0.401303 0.036 Uiso 1 1 calc R U . . .
H18B H 1.137164 0.161412 0.462887 0.036 Uiso 1 1 calc R U . . .
H18C H 1.047596 0.293130 0.427083 0.036 Uiso 1 1 calc R U . . .
Cl1 Cl 0.63073(7) -0.04351(6) 0.34591(3) 0.02027(13) Uani 1 1 d . . . . .
N1 N 0.6930(3) 0.4762(2) 0.37771(11) 0.0242(5) Uani 1 1 d . . . . .
Sb1 Sb 0.69555(2) 0.21918(2) 0.35774(2) 0.01747(6) Uani 1 1 d . . . . .

loop_
_atom_site_aniso_label
_atom_site_aniso_U_11
_atom_site_aniso_U_22
_atom_site_aniso_U_33
_atom_site_aniso_U_23
_atom_site_aniso_U_13
_atom_site_aniso_U_12
C1 0.0197(13) 0.0231(12) 0.0150(12) 0.0027(10) 0.0017(10) 0.0021(10)
C2 0.0235(14) 0.0268(13) 0.0156(13) 0.0005(10) 0.0012(10) -0.0018(10)
C3 0.0208(14) 0.0392(16) 0.0218(14) 0.0046(11) 0.0006(11) -0.0038(11)
C4 0.0211(15) 0.0438(17) 0.0294(16) 0.0137(13) 0.0057(12) 0.0093(12)
C5 0.0298(16) 0.0278(14) 0.0338(16) 0.0072(12) 0.0106(13) 0.0098(12)
C6 0.0271(15) 0.0224(12) 0.0192(13) 0.0027(10) 0.0054(11) 0.0022(10)
C7 0.0354(17) 0.0217(12) 0.0272(15) -0.0032(11) 0.0059(13) 0.0005(11)
C8 0.0323(17) 0.0248(13) 0.0370(17) 0.0089(12) 0.0074(14) -0.0009(12)
C9 0.044(2) 0.0247(14) 0.0450(19) -0.0061(13) -0.0116(16) -0.0079(13)
C10 0.0205(13) 0.0150(11) 0.0163(12) -0.0009(9) 0.0016(10) -0.0010(9)
C11 0.0190(13) 0.0163(11) 0.0189(12) -0.0006(9) 0.0028(10) 0.0008(9)
C12 0.0201(13) 0.0213(12) 0.0181(13) -0.0006(10) 0.0062(10) -0.0003(10)
C13 0.0241(14) 0.0181(11) 0.0175(12) -0.0009(9) 0.0003(10) -0.0011(10)
C14 0.0180(13) 0.0181(11) 0.0225(13) -0.0008(10) -0.0028(10) -0.0013(10)
C15 0.0187(13) 0.0161(11) 0.0219(13) 0.0000(9) 0.0037(10) -0.0007(9)
C16 0.0185(13) 0.0290(13) 0.0205(13) 0.0022(10) 0.0048(11) -0.0016(10)
C17 0.0316(16) 0.0370(15) 0.0197(14) -0.0011(12) 0.0003(12) 0.0035(13)
C18 0.0175(13) 0.0302(14) 0.0243(14) 0.0023(11) 0.0034(11) -0.0002(10)
Cl1 0.0214(3) 0.0172(3) 0.0216(3) -0.0020(2) 0.0013(2) 0.0002(2)
N1 0.0267(13) 0.0200(10) 0.0242(12) 0.0011(9) -0.0012(10) -0.0042(9)
Sb1 0.01739(10) 0.01985(9) 0.01485(9) 0.00001(6) 0.00157(6) -0.00046(7)

loop_
_atom_type_symbol
_atom_type_description
_atom_type_scat_dispersion_real
_atom_type_scat_dispersion_imag
_atom_type_scat_source
C C 0.0033 0.0016 'International Tables Vol C Tables 4.2.6.8 and 6.1.1.4'
H H 0.0000 0.0000 'International Tables Vol C Tables 4.2.6.8 and 6.1.1.4'
Cl Cl 0.1484 0.1585 'International Tables Vol C Tables 4.2.6.8 and 6.1.1.4'
N N 0.0061 0.0033 'International Tables Vol C Tables 4.2.6.8 and 6.1.1.4'
Sb Sb -0.5866 1.5461 'International Tables Vol C Tables 4.2.6.8 and 6.1.1.4'

loop_
_geom_angle_atom_site_label_1
_geom_angle_atom_site_label_2
_geom_angle_atom_site_label_3
_geom_angle
_geom_angle_site_symmetry_1
_geom_angle_site_symmetry_3
_geom_angle_publ_flag
C2 C1 C6 119.1(2) . . ?
C2 C1 Sb1 122.85(19) . . ?
C6 C1 Sb1 117.48(19) . . ?
C3 C2 C1 120.5(2) . . ?
C4 C3 C2 120.3(3) . . ?
C3 C4 C5 119.9(3) . . ?
C4 C5 C6 120.3(3) . . ?
C5 C6 C1 120.0(3) . . ?
C5 C6 C7 121.2(2) . . ?
C1 C6 C7 118.8(2) . . ?
N1 C7 C6 111.0(2) . . ?
C15 C10 C11 119.2(2) . . ?
C15 C10 Sb1 114.72(18) . . ?
C11 C10 Sb1 126.05(19) . . ?
C12 C11 C10 119.0(2) . . ?
C12 C11 C16 117.2(2) . . ?
C10 C11 C16 123.7(2) . . ?
C13 C12 C11 122.3(2) . . ?
C12 C13 C14 117.8(2) . . ?
C12 C13 C17 121.7(2) . . ?
C14 C13 C17 120.5(2) . . ?
C15 C14 C13 122.1(2) . . ?
C14 C15 C10 119.5(2) . . ?
C14 C15 C18 117.3(2) . . ?
C10 C15 C18 123.2(2) . . ?
C7 N1 C9 110.5(2) . . ?
C7 N1 C8 109.8(2) . . ?
C9 N1 C8 109.8(2) . . ?
C7 N1 Sb1 104.65(15) . . ?
C9 N1 Sb1 115.98(17) . . ?
C8 N1 Sb1 105.84(16) . . ?
C1 Sb1 C10 105.71(9) . . ?
C1 Sb1 N1 74.76(8) . . ?
C10 Sb1 N1 87.11(8) . . ?
C1 Sb1 Cl1 92.31(7) . . ?
C10 Sb1 Cl1 90.18(6) . . ?
N1 Sb1 Cl1 165.48(6) . . ?

loop_
_geom_bond_atom_site_label_1
_geom_bond_atom_site_label_2
_geom_bond_distance
_geom_bond_site_symmetry_2
_geom_bond_publ_flag
C1 C2 1.394(4) . ?
C1 C6 1.396(3) . ?
C1 Sb1 2.155(3) . ?
C2 C3 1.389(4) . ?
C3 C4 1.379(4) . ?
C4 C5 1.387(4) . ?
C5 C6 1.393(4) . ?
C6 C7 1.504(4) . ?
C7 N1 1.469(4) . ?
C8 N1 1.486(4) . ?
C9 N1 1.471(4) . ?
C10 C15 1.411(4) . ?
C10 C11 1.413(3) . ?
C10 Sb1 2.169(2) . ?
C11 C12 1.395(3) . ?
C11 C16 1.512(4) . ?
C12 C13 1.389(4) . ?
C13 C14 1.389(4) . ?
C13 C17 1.503(4) . ?
C14 C15 1.388(4) . ?
C15 C18 1.516(4) . ?
Cl1 Sb1 2.5650(7) . ?
N1 Sb1 2.480(2) . ?

loop_
_geom_torsion_atom_site_label_1
_geom_torsion_atom_site_label_2
_geom_torsion_atom_site_label_3
_geom_torsion_atom_site_label_4
_geom_torsion
_geom_torsion_site_symmetry_1
_geom_torsion_site_symmetry_2
_geom_torsion_site_symmetry_3
_geom_torsion_site_symmetry_4
_geom_torsion_publ_flag
C6 C1 C2 C3 0.9(4) . . . . ?
Sb1 C1 C2 C3 -170.2(2) . . . . ?
C1 C2 C3 C4 -0.3(4) . . . . ?
C2 C3 C4 C5 -0.4(4) . . . . ?
C3 C4 C5 C6 0.6(4) . . . . ?
C4 C5 C6 C1 0.0(4) . . . . ?
C4 C5 C6 C7 -177.9(3) . . . . ?
C2 C1 C6 C5 -0.7(4) . . . . ?
Sb1 C1 C6 C5 170.8(2) . . . . ?
C2 C1 C6 C7 177.2(2) . . . . ?
Sb1 C1 C6 C7 -11.2(3) . . . . ?
C5 C6 C7 N1 -145.7(2) . . . . ?
C1 C6 C7 N1 36.4(3) . . . . ?
C15 C10 C11 C12 2.3(3) . . . . ?
Sb1 C10 C11 C12 179.61(17) . . . . ?
C15 C10 C11 C16 -174.8(2) . . . . ?
Sb1 C10 C11 C16 2.5(3) . . . . ?
C10 C11 C12 C13 -1.2(4) . . . . ?
C16 C11 C12 C13 176.0(2) . . . . ?
C11 C12 C13 C14 -1.3(4) . . . . ?
C11 C12 C13 C17 179.7(2) . . . . ?
C12 C13 C14 C15 2.8(4) . . . . ?
C17 C13 C14 C15 -178.2(2) . . . . ?
C13 C14 C15 C10 -1.8(4) . . . . ?
C13 C14 C15 C18 178.1(2) . . . . ?
C11 C10 C15 C14 -0.8(3) . . . . ?
Sb1 C10 C15 C14 -178.44(18) . . . . ?
C11 C10 C15 C18 179.3(2) . . . . ?
Sb1 C10 C15 C18 1.7(3) . . . . ?
C6 C7 N1 C9 -163.6(2) . . . . ?
C6 C7 N1 C8 75.1(3) . . . . ?
C6 C7 N1 Sb1 -38.1(2) . . . . ?
